data_7230250
loop_
_publ_author_name
'Rok, M.'
'Bator, G.'
'Sawka-Dobrowolska, W.'
'Durlak, P.'
'Moskwa, M.'
'Medycki, W.'
'Sobczyk, L.'
'Zamponi, M.'

_publ_section_title
;
 Crystal structural analysis of methyl-substituted pyrazines with anilic
 acids: a combined diffraction, inelastic neutron scattering, 1H-NMR study
 and theoretical approach
;
_journal_issue 14
_journal_name_full CrystEngComm
_journal_page_first 2016
_journal_paper_doi 10.1039/C8CE00040A
_journal_volume 20
_journal_year 2018
_chemical_formula_moiety 'C6 H2 Cl2 O4, C5 H6 N2'
_chemical_formula_sum 'C11 H8 Cl2 N2 O4'
_chemical_formula_weight 303.09
_space_group_crystal_system monoclinic
_space_group_IT_number 14
_space_group_name_Hall '-P 2ybc'
_space_group_name_H-M_alt 'P 1 21/c 1'
_symmetry_space_group_name_Hall '-P 2ybc'
_symmetry_space_group_name_H-M 'P 1 21/c 1'
_atom_sites_solution_hydrogens mixed
_atom_sites_solution_primary direct
_atom_sites_solution_secondary difmap
_audit_creation_method SHELXL-2014/7
_audit_update_record
;
2018-01-06 deposited with the CCDC.
2018-03-05 downloaded from the CCDC.
;
_cell_angle_alpha 90
_cell_angle_beta 104.88(3)
_cell_angle_gamma 90
_cell_formula_units_Z 4
_cell_length_a 6.711(2)
_cell_length_b 14.834(5)
_cell_length_c 12.391(4)
_cell_measurement_reflns_used 10753
_cell_measurement_temperature 120(2)
_cell_measurement_theta_max 36.7245
_cell_measurement_theta_min 3.1344
_cell_volume 1192.2(7)
_computing_cell_refinement
;
CrysAlis RED, Oxford Diffraction Ltd.,
Version 1.171.33.66 (release 28-04-2010 CrysAlis171 .NET)
(compiled Apr 28 2010,14:27:37)
;
_computing_data_collection
;
CrysAlis RED, Oxford Diffraction Ltd.,
Version 1.171.33.66 (release 28-04-2010 CrysAlis171 .NET)
(compiled Apr 28 2010,14:27:37)
;
_computing_data_reduction
;
CrysAlis RED, Oxford Diffraction Ltd.,
Version 1.171.33.66 (release 28-04-2010 CrysAlis171 .NET)
(compiled Apr 28 2010,14:27:37)
;
_computing_structure_refinement 'SHELXL-2014/7 (Sheldrick, 2014)'
_computing_structure_solution 'SHELXS-2014/7 (Sheldrick, 2014)'
_diffrn_ambient_temperature 120(2)
_diffrn_detector_area_resol_mean 8.3359
_diffrn_measured_fraction_theta_full 0.993
_diffrn_measured_fraction_theta_max 0.993
_diffrn_measurement_device_type 'Xcalibur, Sapphire2, large Be window'
_diffrn_measurement_method '\w scans'
_diffrn_radiation_type MoK\a
_diffrn_radiation_wavelength 0.71073
_diffrn_reflns_av_R_equivalents 0.0184
_diffrn_reflns_av_unetI/netI 0.0191
_diffrn_reflns_Laue_measured_fraction_full 0.993
_diffrn_reflns_Laue_measured_fraction_max 0.993
_diffrn_reflns_limit_h_max 8
_diffrn_reflns_limit_h_min -7
_diffrn_reflns_limit_k_max 17
_diffrn_reflns_limit_k_min -17
_diffrn_reflns_limit_l_max 15
_diffrn_reflns_limit_l_min -12
_diffrn_reflns_number 4947
_diffrn_reflns_point_group_measured_fraction_full 0.993
_diffrn_reflns_point_group_measured_fraction_max 0.993
_diffrn_reflns_theta_full 25.499
_diffrn_reflns_theta_max 25.499
_diffrn_reflns_theta_min 2.746
_diffrn_source 'Enhance (Mo) X-ray Source'
_exptl_absorpt_coefficient_mu 0.556
_exptl_absorpt_correction_type none
_exptl_crystal_colour red
_exptl_crystal_density_diffrn 1.689
_exptl_crystal_description block
_exptl_crystal_F_000 616
_exptl_crystal_size_max 0.490
_exptl_crystal_size_mid 0.350
_exptl_crystal_size_min 0.100
_refine_diff_density_max 0.332
_refine_diff_density_min -0.313
_refine_diff_density_rms 0.055
_refine_ls_extinction_method none
_refine_ls_goodness_of_fit_ref 1.133
_refine_ls_hydrogen_treatment mixed
_refine_ls_matrix_type full
_refine_ls_number_parameters 181
_refine_ls_number_reflns 2198
_refine_ls_number_restraints 0
_refine_ls_restrained_S_all 1.133
_refine_ls_R_factor_all 0.0386
_refine_ls_R_factor_gt 0.0330
_refine_ls_shift/su_max 0.000
_refine_ls_shift/su_mean 0.000
_refine_ls_structure_factor_coef Fsqd
_refine_ls_weighting_details 'w=1/[\s^2^(Fo^2^)+(0.0279P)^2^+1.1420P] where P=(Fo^2^+2Fc^2^)/3'
_refine_ls_weighting_scheme calc
_refine_ls_wR_factor_gt 0.0787
_refine_ls_wR_factor_ref 0.0808
_reflns_Friedel_coverage 0.000
_reflns_number_gt 1943
_reflns_number_total 2198
_reflns_threshold_expression 'I > 2\s(I)'
_cod_data_source_file c8ce00040a2.cif
_cod_data_source_block 1a
_cod_depositor_comments 'Adding full bibliography for 7230250--7230254.cif.'
_cod_original_cell_volume 1192(2)
_cod_database_code 7230250
_shelx_shelxl_version_number 2014/7
_shelx_space_group_comment
;
The symmetry employed for this shelxl refinement is uniquely defined
by the following loop, which should always be used as a source of
symmetry information in preference to the above space-group names.
They are only intended as comments.
;
_shelx_estimated_absorpt_t_min 0.772
_shelx_estimated_absorpt_t_max 0.947

loop_
_space_group_symop_operation_xyz
'x, y, z'
'-x, y+1/2, -z+1/2'
'-x, -y, -z'
'x, -y-1/2, z-1/2'

loop_
_atom_site_label
_atom_site_type_symbol
_atom_site_fract_x
_atom_site_fract_y
_atom_site_fract_z
_atom_site_U_iso_or_equiv
_atom_site_adp_type
_atom_site_occupancy
_atom_site_site_symmetry_order
_atom_site_calc_flag
_atom_site_refinement_flags_posn
_atom_site_refinement_flags_adp
C2 C 0.3980(3) -0.05823(13) 0.14642(16) 0.0134(4) Uani 1 1 d . .
C3 C 0.2783(3) -0.03553(13) 0.04029(17) 0.0146(4) Uani 1 1 d . .
H3 H 0.2166 -0.0826 -0.0091 0.018 Uiso 1 1 calc R U
C5 C 0.3345(3) 0.11446(14) 0.07749(18) 0.0160(4) Uani 1 1 d . .
H5 H 0.3163 0.1759 0.0554 0.019 Uiso 1 1 calc R U
C6 C 0.4506(3) 0.09364(13) 0.18337(17) 0.0151(4) Uani 1 1 d . .
H6 H 0.5092 0.1411 0.2328 0.018 Uiso 1 1 calc R U
C21 C 0.4360(3) -0.15465(14) 0.18089(17) 0.0167(4) Uani 1 1 d . .
H22 H 0.3173 -0.1912 0.1426 0.025 Uiso 1 1 calc R U
H21 H 0.4558 -0.1597 0.2618 0.025 Uiso 1 1 calc R U
H23 H 0.5598 -0.1762 0.1609 0.025 Uiso 1 1 calc R U
N1 N 0.4831(3) 0.00768(11) 0.21857(14) 0.0137(4) Uani 1 1 d . .
N2 N 0.2470(3) 0.05009(11) 0.00515(14) 0.0148(4) Uani 1 1 d . .
H1 H 0.610(5) -0.026(2) 0.364(3) 0.045(9) Uiso 1 1 d . .
H2 H 1.102(4) 0.084(2) 0.857(3) 0.042(9) Uiso 1 1 d . .
C13 C 0.7603(3) 0.08319(13) 0.51415(16) 0.0120(4) Uani 1 1 d . .
C16 C 0.9549(3) -0.02042(13) 0.70963(16) 0.0125(4) Uani 1 1 d . .
O2 O 0.6603(2) -0.05938(9) 0.41972(12) 0.0149(3) Uani 1 1 d . .
O5 O 1.0546(2) 0.12077(9) 0.80469(12) 0.0149(3) Uani 1 1 d . .
Cl1 Cl 0.84849(8) -0.18177(3) 0.60980(4) 0.01590(15) Uani 1 1 d . .
Cl2 Cl 0.87016(8) 0.24407(3) 0.61837(4) 0.01799(15) Uani 1 1 d . .
C11 C 0.8489(3) -0.06596(13) 0.60635(16) 0.0125(4) Uani 1 1 d . .
C12 C 0.7572(3) -0.01894(13) 0.51376(16) 0.0121(4) Uani 1 1 d . .
C14 C 0.8668(3) 0.12819(13) 0.61745(17) 0.0132(4) Uani 1 1 d . .
C15 C 0.9589(3) 0.08107(13) 0.70981(16) 0.0118(4) Uani 1 1 d . .
O3 O 0.6740(2) 0.12243(9) 0.42871(11) 0.0154(3) Uani 1 1 d . .
O6 O 1.0390(2) -0.05981(9) 0.79569(11) 0.0158(3) Uani 1 1 d . .

loop_
_atom_site_aniso_label
_atom_site_aniso_U_11
_atom_site_aniso_U_22
_atom_site_aniso_U_33
_atom_site_aniso_U_23
_atom_site_aniso_U_13
_atom_site_aniso_U_12
C2 0.0122(10) 0.0158(10) 0.0129(10) -0.0005(8) 0.0046(8) -0.0012(8)
C3 0.0142(10) 0.0157(10) 0.0128(10) -0.0022(8) 0.0012(8) -0.0019(8)
C5 0.0177(10) 0.0131(10) 0.0168(11) 0.0001(8) 0.0036(9) -0.0009(8)
C6 0.0179(10) 0.0131(10) 0.0131(10) -0.0012(8) 0.0019(8) -0.0016(8)
C21 0.0188(10) 0.0160(10) 0.0137(10) -0.0009(8) 0.0013(8) 0.0009(8)
N1 0.0155(8) 0.0126(8) 0.0122(9) -0.0004(7) 0.0018(7) 0.0002(7)
N2 0.0154(8) 0.0160(9) 0.0125(8) 0.0009(7) 0.0030(7) 0.0000(7)
C13 0.0118(9) 0.0132(10) 0.0109(10) 0.0002(8) 0.0029(8) 0.0006(8)
C16 0.0109(10) 0.0139(10) 0.0127(10) 0.0010(8) 0.0032(8) 0.0011(8)
O2 0.0192(8) 0.0129(7) 0.0092(7) -0.0005(6) -0.0025(6) -0.0007(6)
O5 0.0189(8) 0.0128(7) 0.0094(7) -0.0006(6) -0.0031(6) -0.0010(6)
Cl1 0.0227(3) 0.0086(2) 0.0137(3) -0.00012(18) -0.0002(2) -0.00063(19)
Cl2 0.0281(3) 0.0091(2) 0.0138(3) 0.00026(18) -0.0002(2) -0.00058(19)
C11 0.0141(10) 0.0091(9) 0.0141(10) -0.0001(8) 0.0034(8) 0.0001(8)
C12 0.0110(9) 0.0135(10) 0.0112(10) -0.0026(8) 0.0020(8) -0.0012(8)
C14 0.0154(10) 0.0088(9) 0.0150(10) -0.0008(8) 0.0033(8) -0.0002(8)
C15 0.0097(10) 0.0153(10) 0.0099(10) -0.0012(8) 0.0016(8) -0.0005(8)
O3 0.0188(7) 0.0141(7) 0.0112(7) 0.0023(6) -0.0003(6) 0.0002(6)
O6 0.0203(8) 0.0136(7) 0.0108(7) 0.0018(6) -0.0012(6) 0.0006(6)

loop_
_atom_type_symbol
_atom_type_description
_atom_type_scat_dispersion_real
_atom_type_scat_dispersion_imag
_atom_type_scat_source
C C 0.0033 0.0016 'International Tables Vol C Tables 4.2.6.8 and 6.1.1.4'
H H 0.0000 0.0000 'International Tables Vol C Tables 4.2.6.8 and 6.1.1.4'
N N 0.0061 0.0033 'International Tables Vol C Tables 4.2.6.8 and 6.1.1.4'
O O 0.0106 0.0060 'International Tables Vol C Tables 4.2.6.8 and 6.1.1.4'
Cl Cl 0.1484 0.1585 'International Tables Vol C Tables 4.2.6.8 and 6.1.1.4'

loop_
_geom_angle_atom_site_label_1
_geom_angle_atom_site_label_2
_geom_angle_atom_site_label_3
_geom_angle
N1 C2 C3 119.55(18)
N1 C2 C21 119.46(18)
C3 C2 C21 120.98(18)
N2 C3 C2 122.61(18)
N2 C3 H3 118.7
C2 C3 H3 118.7
N2 C5 C6 121.44(19)
N2 C5 H5 119.3
C6 C5 H5 119.3
N1 C6 C5 121.69(19)
N1 C6 H6 119.2
C5 C6 H6 119.2
C2 C21 H22 109.5
C2 C21 H21 109.5
H22 C21 H21 109.5
C2 C21 H23 109.5
H22 C21 H23 109.5
H21 C21 H23 109.5
C6 N1 C2 117.76(17)
C5 N2 C3 116.93(18)
O3 C13 C14 124.16(18)
O3 C13 C12 118.20(17)
C14 C13 C12 117.64(17)
O6 C16 C11 123.81(18)
O6 C16 C15 118.27(17)
C11 C16 C15 117.92(16)
C12 O2 H1 117(2)
C15 O5 H2 114(2)
C12 C11 C16 121.29(18)
C12 C11 Cl1 122.34(15)
C16 C11 Cl1 116.36(14)
O2 C12 C11 121.88(18)
O2 C12 C13 117.34(17)
C11 C12 C13 120.77(17)
C15 C14 C13 121.51(18)
C15 C14 Cl2 120.70(15)
C13 C14 Cl2 117.79(15)
O5 C15 C14 122.36(18)
O5 C15 C16 116.77(17)
C14 C15 C16 120.87(17)

loop_
_geom_bond_atom_site_label_1
_geom_bond_atom_site_label_2
_geom_bond_distance
C2 N1 1.349(3)
C2 C3 1.395(3)
C2 C21 1.496(3)
C3 N2 1.342(3)
C3 H3 0.9500
C5 N2 1.338(3)
C5 C6 1.378(3)
C5 H5 0.9500
C6 N1 1.347(3)
C6 H6 0.9500
C21 H22 0.9800
C21 H21 0.9800
C21 H23 0.9800
C13 O3 1.217(2)
C13 C14 1.458(3)
C13 C12 1.515(3)
C16 O6 1.220(2)
C16 C11 1.460(3)
C16 C15 1.506(3)
O2 C12 1.323(2)
O2 H1 0.85(3)
O5 C15 1.324(2)
O5 H2 0.84(3)
Cl1 C11 1.718(2)
Cl2 C14 1.719(2)
C11 C12 1.349(3)
C14 C15 1.348(3)

loop_
_geom_hbond_atom_site_label_D
_geom_hbond_atom_site_label_H
_geom_hbond_atom_site_label_A
_geom_hbond_distance_DH
_geom_hbond_distance_HA
_geom_hbond_distance_DA
_geom_hbond_angle_DHA
_geom_hbond_site_symmetry_A
C3 H3 O6 0.95 2.43 3.065(3) 124.1 1_454
C6 H6 O3 0.95 2.41 3.055(3) 124.8 .
O2 H1 N1 0.85(3) 1.85(3) 2.664(2) 159(3) .
O5 H2 N2 0.84(3) 1.91(3) 2.700(2) 155(3) 1_656
C21 H21 O2 0.98 2.56 3.276(3) 130.0 .
C21 H23 O5 0.98 2.64 3.414(3) 135.7 3_756

loop_
_geom_torsion_atom_site_label_1
_geom_torsion_atom_site_label_2
_geom_torsion_atom_site_label_3
_geom_torsion_atom_site_label_4
_geom_torsion
N1 C2 C3 N2 1.5(3)
C21 C2 C3 N2 -177.61(19)
N2 C5 C6 N1 0.7(3)
C5 C6 N1 C2 0.1(3)
C3 C2 N1 C6 -1.1(3)
C21 C2 N1 C6 178.02(19)
C6 C5 N2 C3 -0.3(3)
C2 C3 N2 C5 -0.7(3)
O6 C16 C11 C12 179.53(19)
C15 C16 C11 C12 0.0(3)
O6 C16 C11 Cl1 -0.6(3)
C15 C16 C11 Cl1 179.88(14)
C16 C11 C12 O2 -179.88(18)
Cl1 C11 C12 O2 0.3(3)
C16 C11 C12 C13 -0.3(3)
Cl1 C11 C12 C13 179.80(15)
O3 C13 C12 O2 0.1(3)
C14 C13 C12 O2 -179.97(17)
O3 C13 C12 C11 -179.44(19)
C14 C13 C12 C11 0.5(3)
O3 C13 C14 C15 179.6(2)
C12 C13 C14 C15 -0.3(3)
O3 C13 C14 Cl2 0.1(3)
C12 C13 C14 Cl2 -179.83(14)
C13 C14 C15 O5 -179.30(18)
Cl2 C14 C15 O5 0.3(3)
C13 C14 C15 C16 -0.1(3)
Cl2 C14 C15 C16 179.50(14)
O6 C16 C15 O5 -0.1(3)
C11 C16 C15 O5 179.49(17)
O6 C16 C15 C14 -179.35(19)
C11 C16 C15 C14 0.2(3)
